data_1557557
loop_
_publ_author_name
'Heldal, Hilde E.'
'Sletten, Jorunn'

_publ_section_title
;
 Syntheses and Structure Determinations of Two Copper(II)--Thione
 Complexes
;
_journal_name_full 'Acta Chemica Scandinavica'
_journal_page_first 596
_journal_page_last 602
_journal_paper_doi 10.3891/acta.chem.scand.50-0596
_journal_volume 50
_journal_year 1996
_chemical_formula_sum 'C12 H20 Cu N8 O10 S'
_chemical_formula_weight 531.94
_chemical_name_common
;
[Cu(bpy)(atth)(H2O)](NO3)2.3H2O
;
_space_group_IT_number 2
_space_group_name_Hall '-P 1'
_space_group_name_H-M_alt 'P -1'
_symmetry_cell_setting triclinic
_symmetry_Int_Tables_number 2
_symmetry_space_group_name_Hall '-P 1'
_symmetry_space_group_name_H-M 'P -1'
_cell_angle_alpha 108.58(4)
_cell_angle_beta 97.26(3)
_cell_angle_gamma 97.01(4)
_cell_formula_units_Z 2
_cell_length_a 7.294(3)
_cell_length_b 12.223(6)
_cell_length_c 12.428(4)
_cell_volume 1026.2(8)
_diffrn_ambient_temperature 95
_diffrn_radiation_probe x-ray
_diffrn_radiation_type MoK\a
_diffrn_radiation_wavelength 0.71073
_exptl_absorpt_coefficient_mu 1.2299
_exptl_crystal_density_diffrn 1.721
_refine_ls_goodness_of_fit_ref 1.299
_refine_ls_number_parameters 370
_refine_ls_number_reflns 3019
_refine_ls_R_factor_gt 0.029
_refine_ls_wR_factor_gt 0.036
_cod_data_source_file Acta-Chem-Scand-1996-50-596-1.cif
_cod_data_source_block 1
_cod_depositor_comments
;
No thermal parameter in the paper,
arbitrary value U = 0.02 provided
;
_cod_database_code 1557557

loop_
_space_group_symop_id
_space_group_symop_operation_xyz
1 x,y,z
2 -x,-y,-z

loop_
_atom_site_label
_atom_site_type_symbol
_atom_site_thermal_displace_type
_atom_site_fract_x
_atom_site_fract_y
_atom_site_fract_z
_atom_site_occupancy
_atom_site_U_iso_or_equiv
_atom_site_calc_flag
_atom_site_refinement_flags
_atom_site_disorder_assembly
_atom_site_disorder_group
Cu Cu Uiso 0.11983(4) 0.47979(2) 0.33007(2) 1.000 0.0200 . . . .
S S Uiso 0.23682(9) 0.44554(5) 0.49838(5) 1.000 0.0200 . . . .
O7 O Uiso 0.3603(2) 0.46530(10) 0.23310(10) 1.000 0.0200 . . . .
N1 N Uiso 0.0007(3) 0.3087(2) 0.2619(2) 1.000 0.0200 . . . .
N2 N Uiso 0.0503(3) 0.2450(2) 0.3348(2) 1.000 0.0200 . . . .
N3 N Uiso 0.0966(3) 0.1045(2) 0.4038(2) 1.000 0.0200 . . . .
N4 N Uiso 0.1811(3) 0.2132(2) 0.4807(2) 1.000 0.0200 . . . .
N5 N Uiso 0.1989(3) 0.6531(2) 0.3962(2) 1.000 0.0200 . . . .
N6 N Uiso -0.0360(3) 0.5239(2) 0.2076(2) 1.000 0.0200 . . . .
C1 C Uiso 0.0191(4) 0.1271(2) 0.3153(2) 1.000 0.0200 . . . .
O1 O Uiso 0.3687(3) 0.1814(2) 0.2260(2) 1.000 0.0200 . . . .
C2 C Uiso 0.1568(3) 0.2996(2) 0.4404(2) 1.000 0.0200 . . . .
O2 O Uiso 0.6312(3) 0.1272(2) 0.1881(2) 1.000 0.0200 . . . .
O3 O Uiso 0.6091(3) 0.31130(10) 0.2419(2) 1.000 0.0200 . . . .
C3 C Uiso 0.3207(3) 0.7134(2) 0.4944(2) 1.000 0.0200 . . . .
C4 C Uiso 0.3663(4) 0.8339(2) 0.5336(2) 1.000 0.0200 . . . .
C5 C Uiso 0.2843(4) 0.8950(2) 0.4702(2) 1.000 0.0200 . . . .
C6 C Uiso 0.1623(4) 0.8344(2) 0.3678(2) 1.000 0.0200 . . . .
C7 C Uiso 0.1236(3) 0.7131(2) 0.3320(2) 1.000 0.0200 . . . .
C8 C Uiso -0.0029(3) 0.6400(2) 0.2238(2) 1.000 0.0200 . . . .
C9 C Uiso -0.0811(4) 0.6856(2) 0.1438(2) 1.000 0.0200 . . . .
C10 C Uiso -0.2017(4) 0.6106(2) 0.0455(2) 1.000 0.0200 . . . .
C11 C Uiso -0.2380(3) 0.4924(2) 0.0297(2) 1.000 0.0200 . . . .
C12 C Uiso -0.1520(3) 0.4519(2) 0.1115(2) 1.000 0.0200 . . . .
N7 N Uiso 0.5341(3) 0.2054(2) 0.2165(2) 1.000 0.0200 . . . .
O4 O Uiso 0.4655(3) 0.7561(2) 0.16610(10) 1.000 0.0200 . . . .
O5 O Uiso 0.5808(3) 0.6952(2) 0.30210(10) 1.000 0.0200 . . . .
O6 O Uiso 0.6760(3) 0.8720(2) 0.3091(2) 1.000 0.0200 . . . .
N8 N Uiso 0.5733(3) 0.7758(2) 0.2591(2) 1.000 0.0200 . . . .
O8 O Uiso 0.0309(3) 0.1619(2) 0.0521(2) 1.000 0.0200 . . . .
O9 O Uiso 0.2340(3) 0.9309(2) 0.1466(2) 1.000 0.0200 . . . .
O10 O Uiso 0.3413(3) 0.1054(2) -0.0455(2) 1.000 0.0200 . . . .

loop_
_atom_type_symbol
_atom_type_description
_atom_type_scat_dispersion_real
_atom_type_scat_dispersion_imag
_atom_type_scat_source
C C 0.0033 0.0016 ' International Tables Vol C Tables 4.2.6.8 and 6.1.1.4'
Cu Cu 0.3201 1.2651 ' International Tables Vol C Tables 4.2.6.8 and 6.1.1.4'
N N 0.0061 0.0033 ' International Tables Vol C Tables 4.2.6.8 and 6.1.1.4'
O O 0.0106 0.0060 ' International Tables Vol C Tables 4.2.6.8 and 6.1.1.4'
S S 0.1246 0.1234 ' International Tables Vol C Tables 4.2.6.8 and 6.1.1.4'

loop_
_geom_angle_atom_site_label_1
_geom_angle_atom_site_label_2
_geom_angle_atom_site_label_3
_geom_angle
_geom_angle_site_symmetry_1
_geom_angle_site_symmetry_2
_geom_angle_site_symmetry_3
_geom_angle_publ_flag
S Cu O7 103.42(5) . . . yes
S Cu N1 88.34(8) . . . yes
S Cu N5 95.05(8) . . . yes
S Cu N6 164.84(7) . . . yes
O7 Cu N1 96.32(8) . . . yes
O7 Cu N5 90.38(8) . . . yes
O7 Cu N6 91.37(8) . . . yes
N1 Cu N5 171.60(9) . . . yes
N1 Cu N6 93.36(11) . . . yes
N5 Cu N6 81.39(11) . . . yes
Cu S C2 93.22(9) . . . yes
Cu N1 N2 112.40(17) . . . yes
N1 N2 C1 130.5(2) . . . yes
N1 N2 C2 120.8(2) . . . yes
C1 N2 C2 108.5(2) . . . yes
N4 N3 C1 103.8(2) . . . yes
N3 N4 C2 113.0(2) . . . yes
Cu N5 C3 126.5(2) . . . yes
Cu N5 C7 114.82(18) . . . yes
C3 N5 C7 118.6(2) . . . yes
Cu N6 C8 113.41(17) . . . yes
Cu N6 C12 128.0(2) . . . yes
C8 N6 C12 118.4(2) . . . yes
N2 C1 N3 110.7(2) . . . yes
S C2 N2 124.8(2) . . . yes
S C2 N4 131.22(19) . . . yes
N2 C2 N4 104.0(2) . . . yes
N5 C3 C4 122.3(2) . . . yes
C3 C4 C5 118.9(2) . . . no
C4 C5 C6 119.6(2) . . . no
C5 C6 C7 118.9(2) . . . no
N5 C7 C6 121.6(2) . . . yes
N5 C7 C8 115.1(2) . . . yes
C6 C7 C8 123.3(2) . . . no
N6 C8 C7 115.0(2) . . . yes
N6 C8 C9 122.1(2) . . . yes
C7 C8 C9 122.9(2) . . . no
C8 C9 C10 119.0(2) . . . no
C9 C10 C11 119.0(2) . . . no
C10 C11 C12 119.2(2) . . . no
N6 C12 C11 122.3(2) . . . yes
O1 N7 O2 121.0(3) . . . yes
O1 N7 O3 119.6(2) . . . yes
O2 N7 O3 119.3(2) . . . yes
O4 N8 O5 119.5(2) . . . yes
O4 N8 O6 121.3(3) . . . yes
O5 N8 O6 119.2(2) . . . yes

loop_
_geom_bond_atom_site_label_1
_geom_bond_atom_site_label_2
_geom_bond_distance
_geom_bond_site_symmetry_1
_geom_bond_site_symmetry_2
_geom_bond_publ_flag
Cu S 2.3394(13) . . yes
Cu O7 2.2437(18) . . yes
Cu N1 2.022(3) . . yes
Cu N5 1.992(3) . . yes
Cu N6 2.033(3) . . yes
S C2 1.692(3) . . yes
N1 N2 1.412(4) . . yes
N2 C1 1.368(4) . . yes
N2 C2 1.352(3) . . yes
N3 N4 1.379(4) . . yes
N3 C1 1.296(3) . . yes
N4 C2 1.326(4) . . yes
N5 C3 1.347(3) . . yes
N5 C7 1.355(4) . . yes
N6 C8 1.355(4) . . yes
N6 C12 1.345(3) . . yes
O1 N7 1.236(3) . . yes
O2 N7 1.246(3) . . yes
O3 N7 1.264(3) . . yes
C3 C4 1.378(4) . . no
C4 C5 1.379(4) . . no
C5 C6 1.383(4) . . no
C6 C7 1.386(4) . . no
C7 C8 1.476(3) . . no
C8 C9 1.383(4) . . no
C9 C10 1.387(4) . . no
C10 C11 1.382(4) . . no
C11 C12 1.381(3) . . no
O4 N8 1.249(3) . . yes
O5 N8 1.265(3) . . yes
O6 N8 1.238(4) . . yes

loop_
_geom_torsion_atom_site_label_1
_geom_torsion_atom_site_label_2
_geom_torsion_atom_site_label_3
_geom_torsion_atom_site_label_4
_geom_torsion
_geom_torsion_site_symmetry_1
_geom_torsion_site_symmetry_2
_geom_torsion_site_symmetry_3
_geom_torsion_site_symmetry_4
_geom_torsion_publ_flag
O7 Cu S C2 -91.17(10) . . . . no
N1 Cu S C2 4.93(11) . . . . no
N5 Cu S C2 177.23(11) . . . . no
S Cu N1 N2 -5.31(16) . . . . no
O7 Cu N1 N2 98.01(17) . . . . no
N6 Cu N1 N2 -170.23(17) . . . . no
S Cu N5 C3 14.6(2) . . . . no
S Cu N5 C7 -167.27(17) . . . . no
O7 Cu N5 C3 -88.9(2) . . . . no
O7 Cu N5 C7 89.22(18) . . . . no
N6 Cu N5 C3 179.8(2) . . . . no
N6 Cu N5 C7 -2.12(18) . . . . no
O7 Cu N6 C8 -85.72(18) . . . . no
O7 Cu N6 C12 88.6(2) . . . . no
N1 Cu N6 C8 177.87(18) . . . . no
N1 Cu N6 C12 -7.8(2) . . . . no
N5 Cu N6 C8 4.46(18) . . . . no
N5 Cu N6 C12 178.8(2) . . . . no
Cu S C2 N2 -5.0(2) . . . . no
Cu S C2 N4 173.7(2) . . . . no
Cu N1 N2 C1 -171.1(2) . . . . no
Cu N1 N2 C2 3.8(3) . . . . no
N1 N2 C1 N3 176.7(2) . . . . no
C2 N2 C1 N3 1.4(3) . . . . no
N1 N2 C2 S 1.6(3) . . . . no
N1 N2 C2 N4 -177.3(2) . . . . no
C1 N2 C2 S 177.5(2) . . . . no
C1 N2 C2 N4 -1.4(3) . . . . no
C1 N3 N4 C2 -0.3(3) . . . . no
N4 N3 C1 N2 -0.7(3) . . . . no
N3 N4 C2 S -177.76(19) . . . . no
N3 N4 C2 N2 1.1(3) . . . . no
Cu N5 C3 C4 -179.7(2) . . . . no
C7 N5 C3 C4 2.2(4) . . . . no
Cu N5 C7 C6 178.7(2) . . . . no
Cu N5 C7 C8 -0.4(3) . . . . no
C3 N5 C7 C6 -3.0(4) . . . . no
C3 N5 C7 C8 177.9(2) . . . . no
Cu N6 C8 C7 -5.9(3) . . . . no
Cu N6 C8 C9 173.5(2) . . . . no
C12 N6 C8 C7 179.2(2) . . . . no
C12 N6 C8 C9 -1.4(4) . . . . no
Cu N6 C12 C11 -174.28(18) . . . . no
C8 N6 C12 C11 -0.2(4) . . . . no
N5 C3 C4 C5 0.1(4) . . . . no
C3 C4 C5 C6 -1.6(4) . . . . no
C4 C5 C6 C7 0.8(4) . . . . no
C5 C6 C7 N5 1.6(4) . . . . no
C5 C6 C7 C8 -179.4(2) . . . . no
N5 C7 C8 N6 4.3(3) . . . . no
N5 C7 C8 C9 -175.1(2) . . . . no
C6 C7 C8 N6 -174.8(2) . . . . no
C6 C7 C8 C9 5.8(4) . . . . no
N6 C8 C9 C10 2.0(4) . . . . no
C7 C8 C9 C10 -178.7(2) . . . . no
C8 C9 C10 C11 -0.9(4) . . . . no
C9 C10 C11 C12 -0.6(4) . . . . no
C10 C11 C12 N6 1.2(4) . . . . no
